data_1518230
loop_
_publ_author_name
'Seo, Daniel M.'
'Afroz, Taliman'
'Allen, Joshua L.'
'Boyle, Paul D.'
'Trulove, Paul C.'
'De Long, Hugh C.'
'Henderson, Wesley A.'

_publ_section_title
;
 Structural Interactions within Lithium Salt Solvates: Cyclic Carbonates
 and Esters
;
_journal_issue 45
_journal_name_full 'The Journal of Physical Chemistry C'
_journal_page_first 25884
_journal_paper_doi 10.1021/jp5079168
_journal_volume 118
_journal_year 2014
_chemical_formula_sum 'C15 H18 F9 Li3 O15 S3'
_chemical_formula_weight 726.29
_chemical_name_common (GBL)1:LiCF3SO3
_space_group_IT_number 14
_symmetry_cell_setting monoclinic
_symmetry_space_group_name_Hall '-P 2ybc'
_symmetry_space_group_name_H-M 'P 1 21/c 1'
_atom_sites_solution_hydrogens geom
_atom_sites_solution_primary direct
_atom_sites_solution_secondary difmap
_audit_creation_method SHELXL-97
_cell_angle_alpha 90.00
_cell_angle_beta 122.5917(16)
_cell_angle_gamma 90.00
_cell_formula_units_Z 4
_cell_length_a 10.4705(4)
_cell_length_b 17.4648(7)
_cell_length_c 19.0370(7)
_cell_measurement_reflns_used 9930
_cell_measurement_temperature 110
_cell_measurement_theta_max 26.56
_cell_measurement_theta_min 2.27
_cell_volume 2933.0(2)
_computing_cell_refinement SAINT
_computing_data_collection Apex2
_computing_data_reduction SAINT
_computing_molecular_graphics NRCVAX
_computing_publication_material cif2tables.py
_computing_structure_refinement XL
_computing_structure_solution XS
_diffrn_ambient_temperature 110
_diffrn_measured_fraction_theta_full 0.995
_diffrn_measured_fraction_theta_max 0.995
_diffrn_measurement_device_type 'Bruker-Nonius Kappa Axis X8 Apex2'
_diffrn_measurement_method 'omega and phi scans'
_diffrn_radiation_monochromator graphite
_diffrn_radiation_source 'fine-focus sealed tube'
_diffrn_radiation_type MoK\a
_diffrn_radiation_wavelength 0.71073
_diffrn_reflns_av_R_equivalents 0.0662
_diffrn_reflns_av_sigmaI/netI 0.0464
_diffrn_reflns_limit_h_max 13
_diffrn_reflns_limit_h_min -13
_diffrn_reflns_limit_k_max 22
_diffrn_reflns_limit_k_min -22
_diffrn_reflns_limit_l_max 24
_diffrn_reflns_limit_l_min -21
_diffrn_reflns_number 69826
_diffrn_reflns_theta_full 27.62
_diffrn_reflns_theta_max 27.62
_diffrn_reflns_theta_min 1.95
_exptl_absorpt_coefficient_mu 0.373
_exptl_absorpt_correction_T_max 0.9779
_exptl_absorpt_correction_T_min 0.8539
_exptl_absorpt_correction_type multi-scan
_exptl_absorpt_process_details SADABS
_exptl_crystal_colour colourless
_exptl_crystal_density_diffrn 1.645
_exptl_crystal_density_method 'not measured'
_exptl_crystal_description prism
_exptl_crystal_F_000 1464
_exptl_crystal_size_max 0.44
_exptl_crystal_size_mid 0.13
_exptl_crystal_size_min 0.06
_refine_diff_density_max 0.475
_refine_diff_density_min -0.568
_refine_diff_density_rms 0.074
_refine_ls_extinction_method none
_refine_ls_goodness_of_fit_ref 1.044
_refine_ls_hydrogen_treatment constr
_refine_ls_matrix_type full
_refine_ls_number_parameters 420
_refine_ls_number_reflns 6787
_refine_ls_number_restraints 0
_refine_ls_restrained_S_all 1.044
_refine_ls_R_factor_all 0.0916
_refine_ls_R_factor_gt 0.0557
_refine_ls_shift/su_max 0.001
_refine_ls_shift/su_mean 0.000
_refine_ls_structure_factor_coef Fsqd
_refine_ls_weighting_details 'calc w=1/[\s^2^(Fo^2^)+(0.0773P)^2^+3.2708P] where P=(Fo^2^+2Fc^2^)/3'
_refine_ls_weighting_scheme calc
_refine_ls_wR_factor_gt 0.1406
_refine_ls_wR_factor_ref 0.1628
_reflns_number_gt 4726
_reflns_number_total 6787
_reflns_threshold_expression >2sigma(I)
_cod_data_source_file jp5079168_si_002.cif
_cod_data_source_block (GBL)1:LiCF3SO3
_cod_depositor_comments 'Adding full bibliography for 1518222--1518230.cif.'
_cod_original_cell_volume 2933.02(19)
_cod_original_sg_symbol_H-M 'P 21/c'
_cod_database_code 1518230

loop_
_symmetry_equiv_pos_as_xyz
'x, y, z'
'-x, y+1/2, -z+1/2'
'-x, -y, -z'
'x, -y-1/2, z-1/2'

loop_
_atom_site_label
_atom_site_type_symbol
_atom_site_fract_x
_atom_site_fract_y
_atom_site_fract_z
_atom_site_U_iso_or_equiv
_atom_site_adp_type
_atom_site_occupancy
_atom_site_symmetry_multiplicity
_atom_site_calc_flag
_atom_site_refinement_flags
_atom_site_disorder_assembly
_atom_site_disorder_group
Li1 Li 0.2051(7) 0.5849(3) 1.2744(4) 0.0321(14) Uani 1 1 d . . .
Li2 Li -0.1636(7) 0.5852(3) 0.9115(4) 0.0287(13) Uani 1 1 d . . .
Li3 Li 0.5202(7) 0.4080(3) 1.4233(4) 0.0318(13) Uani 1 1 d . . .
S1 S -0.06588(9) 0.53913(4) 1.09426(5) 0.02130(19) Uani 1 1 d . . .
O1 O 0.0145(3) 0.58303(15) 1.16997(15) 0.0327(6) Uani 1 1 d . . .
O2 O -0.1323(3) 0.58532(14) 1.02056(15) 0.0323(6) Uani 1 1 d . . .
O3 O 0.0111(3) 0.47165(13) 1.09268(17) 0.0320(6) Uani 1 1 d . . .
C1 C -0.2278(4) 0.5005(2) 1.0933(3) 0.0354(9) Uani 1 1 d . . .
F1 F -0.3088(3) 0.55642(14) 1.09817(16) 0.0461(6) Uani 1 1 d . . .
F2 F -0.3163(3) 0.46199(16) 1.02401(19) 0.0642(8) Uani 1 1 d . . .
F3 F -0.1831(3) 0.45436(15) 1.15736(19) 0.0619(8) Uani 1 1 d . . .
S2 S 0.43529(10) 0.48107(6) 1.25204(6) 0.0330(2) Uani 1 1 d . . .
O4 O 0.3579(3) 0.4552(2) 1.16746(18) 0.0548(9) Uani 1 1 d . . .
O5 O 0.4848(4) 0.42145(17) 1.31282(18) 0.0455(7) Uani 1 1 d . . .
O6 O 0.3660(3) 0.54560(17) 1.26547(19) 0.0435(7) Uani 1 1 d . . .
C2 C 0.6097(5) 0.5214(3) 1.2678(3) 0.0474(11) Uani 1 1 d . . .
F4 F 0.6870(3) 0.4685(2) 1.25698(19) 0.0745(10) Uani 1 1 d . . .
F5 F 0.5773(3) 0.5774(2) 1.2140(2) 0.0888(12) Uani 1 1 d . . .
F6 F 0.6946(3) 0.54945(17) 1.34385(16) 0.0554(7) Uani 1 1 d . . .
S3 S 0.25322(10) 0.48288(5) 1.42661(6) 0.0274(2) Uani 1 1 d . . .
O7 O 0.3412(3) 0.42069(16) 1.4256(2) 0.0447(7) Uani 1 1 d . . .
O8 O 0.1838(4) 0.5290(2) 1.3539(2) 0.0589(9) Uani 1 1 d . . .
O9 O 0.3228(4) 0.5234(2) 1.5036(2) 0.0583(9) Uani 1 1 d . . .
C3 C 0.0927(4) 0.4351(2) 1.4213(2) 0.0377(9) Uani 1 1 d . . .
F7 F 0.0008(3) 0.48570(17) 1.42209(18) 0.0582(7) Uani 1 1 d . . .
F8 F 0.0155(3) 0.39440(18) 1.35201(17) 0.0647(8) Uani 1 1 d . . .
F9 F 0.1391(3) 0.38809(16) 1.48460(17) 0.0596(7) Uani 1 1 d . . .
O10 O 0.2508(3) 0.68898(16) 1.30909(19) 0.0463(8) Uani 1 1 d . . .
C4 C 0.3635(5) 0.7255(2) 1.3562(3) 0.0365(9) Uani 1 1 d . . .
O11 O 0.3533(3) 0.79352(17) 1.3830(2) 0.0594(10) Uani 1 1 d . . .
C5 C 0.5035(5) 0.8266(3) 1.4386(3) 0.0563(13) Uani 1 1 d . . .
H5A H 0.5115 0.8489 1.4886 0.068 Uiso 1 1 calc R . .
H5B H 0.5241 0.8672 1.4097 0.068 Uiso 1 1 calc R . .
C6 C 0.6135(5) 0.7611(2) 1.4626(3) 0.0427(10) Uani 1 1 d . . .
H6A H 0.7062 0.7779 1.4651 0.051 Uiso 1 1 calc R . .
H6B H 0.6423 0.7393 1.5172 0.051 Uiso 1 1 calc R . .
C7 C 0.5255(5) 0.7041(2) 1.3935(3) 0.0448(10) Uani 1 1 d . . .
H7A H 0.5535 0.7077 1.3515 0.054 Uiso 1 1 calc R . .
H7B H 0.5448 0.6513 1.4158 0.054 Uiso 1 1 calc R . .
O12 O -0.1485(4) 0.68877(15) 0.88677(19) 0.0453(8) Uani 1 1 d . A .
C8 C -0.1354(5) 0.7232(2) 0.8359(3) 0.0357(9) Uani 1 1 d . . .
O13 O -0.1222(7) 0.8004(2) 0.8421(3) 0.0472(12) Uani 0.838(9) 1 d P A 1
C9 C -0.0960(7) 0.8289(3) 0.7779(4) 0.0467(15) Uani 0.838(9) 1 d P A 1
H9A H 0.0119 0.8425 0.8030 0.056 Uiso 0.838(9) 1 calc PR A 1
H9B H -0.1590 0.8747 0.7497 0.056 Uiso 0.838(9) 1 calc PR A 1
C10 C -0.1422(7) 0.7619(3) 0.7160(3) 0.0651(16) Uani 0.838(9) 1 d P A 1
H10A H -0.2508 0.7645 0.6710 0.078 Uiso 0.838(9) 1 calc PR A 1
H10B H -0.0802 0.7606 0.6911 0.078 Uiso 0.838(9) 1 calc PR A 1
O13' O -0.220(4) 0.7833(12) 0.7930(19) 0.055(8) Uani 0.162(9) 1 d P A 2
C9' C -0.208(4) 0.8069(16) 0.723(2) 0.0467(15) Uani 0.162(9) 1 d P A 2
H9'1 H -0.3103 0.8114 0.6711 0.056 Uiso 0.162(9) 1 calc PR A 2
H9'2 H -0.1563 0.8570 0.7342 0.056 Uiso 0.162(9) 1 calc PR A 2
C10' C -0.1422(7) 0.7619(3) 0.7160(3) 0.0651(16) Uani 0.162(9) 1 d P A 2
H10C H -0.0449 0.7839 0.7286 0.078 Uiso 0.162(9) 1 calc PR A 2
H10D H -0.1985 0.7441 0.6574 0.078 Uiso 0.162(9) 1 calc PR A 2
C11 C -0.1097(7) 0.6944(3) 0.7718(3) 0.0600(14) Uani 1 1 d . A .
H11A H -0.1790 0.6514 0.7404 0.072 Uiso 1 1 calc R B 1
H11B H -0.0037 0.6769 0.7972 0.072 Uiso 1 1 calc R B 1
O14 O 0.5703(3) 0.30213(15) 1.44239(19) 0.0439(7) Uani 1 1 d . . .
C12 C 0.6646(4) 0.2683(2) 1.4358(2) 0.0333(8) Uani 1 1 d . . .
O15 O 0.6582(3) 0.19275(15) 1.4274(2) 0.0474(8) Uani 1 1 d . . .
C13 C 0.7855(5) 0.1648(2) 1.4239(3) 0.0460(11) Uani 1 1 d . . .
H13A H 0.7510 0.1269 1.3785 0.055 Uiso 1 1 calc R . .
H13B H 0.8622 0.1404 1.4773 0.055 Uiso 1 1 calc R . .
C14 C 0.8511(5) 0.2348(2) 1.4074(3) 0.0477(11) Uani 1 1 d . . .
H14A H 0.9631 0.2323 1.4388 0.057 Uiso 1 1 calc R . .
H14B H 0.8111 0.2403 1.3472 0.057 Uiso 1 1 calc R . .
C15 C 0.7984(5) 0.2992(2) 1.4381(3) 0.0497(11) Uani 1 1 d . . .
H15A H 0.8786 0.3140 1.4955 0.060 Uiso 1 1 calc R . .
H15B H 0.7703 0.3445 1.4013 0.060 Uiso 1 1 calc R . .

loop_
_atom_site_aniso_label
_atom_site_aniso_U_11
_atom_site_aniso_U_22
_atom_site_aniso_U_33
_atom_site_aniso_U_23
_atom_site_aniso_U_13
_atom_site_aniso_U_12
Li1 0.031(3) 0.029(3) 0.034(3) 0.000(3) 0.016(3) -0.001(3)
Li2 0.034(3) 0.025(3) 0.030(3) 0.002(2) 0.019(3) 0.005(2)
Li3 0.031(3) 0.026(3) 0.040(4) 0.000(3) 0.020(3) 0.004(2)
S1 0.0235(4) 0.0212(4) 0.0215(4) -0.0011(3) 0.0136(3) -0.0001(3)
O1 0.0318(14) 0.0364(14) 0.0263(13) -0.0081(11) 0.0132(11) -0.0007(11)
O2 0.0403(15) 0.0326(14) 0.0272(13) 0.0038(10) 0.0202(12) 0.0047(11)
O3 0.0374(15) 0.0249(13) 0.0426(16) -0.0003(11) 0.0275(13) 0.0050(10)
C1 0.038(2) 0.032(2) 0.046(2) -0.0031(17) 0.029(2) -0.0030(17)
F1 0.0372(13) 0.0529(15) 0.0612(16) -0.0036(12) 0.0351(13) 0.0067(11)
F2 0.0518(16) 0.0687(18) 0.081(2) -0.0417(16) 0.0417(16) -0.0342(14)
F3 0.080(2) 0.0499(15) 0.090(2) 0.0250(15) 0.0681(19) 0.0062(14)
S2 0.0271(5) 0.0494(6) 0.0249(5) -0.0013(4) 0.0155(4) -0.0005(4)
O4 0.0350(16) 0.095(3) 0.0338(16) -0.0123(16) 0.0180(14) -0.0029(16)
O5 0.0546(18) 0.0469(17) 0.0388(16) 0.0022(13) 0.0277(15) 0.0000(14)
O6 0.0335(15) 0.0476(17) 0.0490(18) 0.0002(14) 0.0221(14) 0.0036(13)
C2 0.032(2) 0.078(3) 0.036(2) 0.010(2) 0.0204(19) 0.005(2)
F4 0.0364(14) 0.133(3) 0.0617(19) -0.0164(19) 0.0317(14) 0.0086(16)
F5 0.0568(18) 0.137(3) 0.073(2) 0.045(2) 0.0356(17) -0.011(2)
F6 0.0327(13) 0.0784(19) 0.0499(16) -0.0088(14) 0.0189(12) -0.0101(13)
S3 0.0275(4) 0.0307(4) 0.0279(4) 0.0025(4) 0.0176(4) 0.0037(4)
O7 0.0404(16) 0.0339(15) 0.074(2) 0.0078(14) 0.0406(16) 0.0079(12)
O8 0.055(2) 0.072(2) 0.059(2) 0.0368(17) 0.0372(18) 0.0231(17)
O9 0.058(2) 0.077(2) 0.053(2) -0.0312(17) 0.0390(17) -0.0356(17)
C3 0.031(2) 0.051(2) 0.031(2) -0.0041(18) 0.0168(18) 0.0006(18)
F7 0.0369(14) 0.0768(19) 0.0716(19) -0.0044(15) 0.0363(14) 0.0105(13)
F8 0.0465(15) 0.089(2) 0.0594(17) -0.0349(16) 0.0293(14) -0.0272(15)
F9 0.0506(15) 0.0713(18) 0.0623(17) 0.0190(15) 0.0340(14) -0.0080(14)
O10 0.0372(16) 0.0331(15) 0.0490(18) -0.0083(13) 0.0103(14) -0.0075(12)
C4 0.042(2) 0.0243(19) 0.039(2) -0.0008(16) 0.0187(19) -0.0019(17)
O11 0.0389(17) 0.0306(16) 0.083(3) -0.0154(16) 0.0161(17) -0.0010(13)
C5 0.041(3) 0.033(2) 0.073(3) -0.019(2) 0.017(2) -0.0131(19)
C6 0.041(2) 0.039(2) 0.048(2) -0.0070(19) 0.024(2) -0.0089(18)
C7 0.038(2) 0.042(2) 0.042(2) -0.0071(19) 0.014(2) -0.0001(19)
O12 0.074(2) 0.0297(14) 0.0506(18) 0.0152(13) 0.0455(17) 0.0153(14)
C8 0.044(2) 0.0275(19) 0.041(2) 0.0109(17) 0.027(2) 0.0107(16)
O13 0.083(3) 0.0231(19) 0.056(3) 0.0082(19) 0.051(3) 0.007(2)
C9 0.065(4) 0.034(3) 0.062(4) 0.020(2) 0.048(3) 0.012(2)
C10 0.070(4) 0.083(4) 0.044(3) 0.015(3) 0.032(3) -0.021(3)
O13' 0.11(2) 0.025(10) 0.070(18) 0.020(11) 0.074(18) 0.034(13)
C9' 0.065(4) 0.034(3) 0.062(4) 0.020(2) 0.048(3) 0.012(2)
C10' 0.070(4) 0.083(4) 0.044(3) 0.015(3) 0.032(3) -0.021(3)
C11 0.112(4) 0.037(2) 0.055(3) -0.011(2) 0.062(3) -0.019(3)
O14 0.0544(18) 0.0311(14) 0.067(2) 0.0085(14) 0.0466(17) 0.0115(13)
C12 0.037(2) 0.0255(18) 0.039(2) 0.0036(16) 0.0206(18) 0.0048(16)
O15 0.0468(17) 0.0265(14) 0.078(2) -0.0036(14) 0.0401(17) 0.0024(12)
C13 0.042(2) 0.034(2) 0.061(3) -0.009(2) 0.027(2) 0.0074(18)
C14 0.053(3) 0.045(2) 0.060(3) 0.004(2) 0.040(2) 0.013(2)
C15 0.048(2) 0.033(2) 0.081(3) 0.000(2) 0.043(3) 0.0021(19)

loop_
_atom_type_symbol
_atom_type_description
_atom_type_scat_dispersion_real
_atom_type_scat_dispersion_imag
_atom_type_scat_source
C C 0.0033 0.0016 'International Tables Vol C Tables 4.2.6.8 and 6.1.1.4'
H H 0.0000 0.0000 'International Tables Vol C Tables 4.2.6.8 and 6.1.1.4'
F F 0.0171 0.0103 'International Tables Vol C Tables 4.2.6.8 and 6.1.1.4'
Li Li -0.0003 0.0001 'International Tables Vol C Tables 4.2.6.8 and 6.1.1.4'
O O 0.0106 0.0060 'International Tables Vol C Tables 4.2.6.8 and 6.1.1.4'
S S 0.1246 0.1234 'International Tables Vol C Tables 4.2.6.8 and 6.1.1.4'

loop_
_geom_angle_atom_site_label_1
_geom_angle_atom_site_label_2
_geom_angle_atom_site_label_3
_geom_angle
_geom_angle_site_symmetry_1
_geom_angle_site_symmetry_3
O10 Li1 O6 107.7(3) . .
O10 Li1 O8 109.1(3) . .
O6 Li1 O8 111.8(3) . .
O10 Li1 O1 107.6(3) . .
O6 Li1 O1 112.2(3) . .
O8 Li1 O1 108.2(3) . .
O12 Li2 O4 110.8(3) . 3_567
O12 Li2 O2 106.2(3) . .
O4 Li2 O2 110.1(3) 3_567 .
O12 Li2 O3 107.5(3) . 3_567
O4 Li2 O3 109.6(3) 3_567 3_567
O2 Li2 O3 112.6(3) . 3_567
O9 Li3 O14 115.6(4) 3_668 .
O9 Li3 O7 112.4(3) 3_668 .
O14 Li3 O7 106.3(3) . .
O9 Li3 O5 107.6(3) 3_668 .
O14 Li3 O5 101.4(3) . .
O7 Li3 O5 113.2(3) . .
O2 S1 O3 115.05(15) . .
O2 S1 O1 113.26(15) . .
O3 S1 O1 115.24(16) . .
O2 S1 C1 103.96(18) . .
O3 S1 C1 103.04(16) . .
O1 S1 C1 104.34(17) . .
S1 O1 Li1 140.4(3) . .
S1 O2 Li2 140.3(2) . .
S1 O3 Li2 156.1(2) . 3_567
F2 C1 F3 108.8(3) . .
F2 C1 F1 108.3(3) . .
F3 C1 F1 107.8(3) . .
F2 C1 S1 110.4(3) . .
F3 C1 S1 110.7(3) . .
F1 C1 S1 110.7(2) . .
O5 S2 O4 114.8(2) . .
O5 S2 O6 115.18(18) . .
O4 S2 O6 114.45(19) . .
O5 S2 C2 104.7(2) . .
O4 S2 C2 102.47(19) . .
O6 S2 C2 103.0(2) . .
S2 O4 Li2 136.4(3) . 3_567
S2 O5 Li3 137.6(3) . .
S2 O6 Li1 148.5(3) . .
F4 C2 F6 109.0(3) . .
F4 C2 F5 108.8(4) . .
F6 C2 F5 108.4(4) . .
F4 C2 S2 110.4(3) . .
F6 C2 S2 110.2(3) . .
F5 C2 S2 110.0(3) . .
O8 S3 O9 115.6(2) . .
O8 S3 O7 114.39(19) . .
O9 S3 O7 114.5(2) . .
O8 S3 C3 103.4(2) . .
O9 S3 C3 103.22(18) . .
O7 S3 C3 103.42(18) . .
S3 O7 Li3 137.3(3) . .
S3 O8 Li1 147.8(3) . .
S3 O9 Li3 145.9(3) . 3_668
F7 C3 F9 108.7(3) . .
F7 C3 F8 108.4(3) . .
F9 C3 F8 107.6(4) . .
F7 C3 S3 110.5(3) . .
F9 C3 S3 111.0(3) . .
F8 C3 S3 110.5(3) . .
C4 O10 Li1 136.2(3) . .
O10 C4 O11 120.7(4) . .
O10 C4 C7 128.8(4) . .
O11 C4 C7 110.5(3) . .
C4 O11 C5 110.8(3) . .
O11 C5 C6 105.6(3) . .
O11 C5 H5A 110.6 . .
C6 C5 H5A 110.6 . .
O11 C5 H5B 110.6 . .
C6 C5 H5B 110.6 . .
H5A C5 H5B 108.8 . .
C7 C6 C5 103.2(4) . .
C7 C6 H6A 111.1 . .
C5 C6 H6A 111.1 . .
C7 C6 H6B 111.1 . .
C5 C6 H6B 111.1 . .
H6A C6 H6B 109.1 . .
C4 C7 C6 104.8(3) . .
C4 C7 H7A 110.8 . .
C6 C7 H7A 110.8 . .
C4 C7 H7B 110.8 . .
C6 C7 H7B 110.8 . .
H7A C7 H7B 108.9 . .
C8 O12 Li2 137.2(3) . .
O12 C8 O13' 124.1(10) . .
O12 C8 O13 118.4(4) . .
O13' C8 O13 43.2(15) . .
O12 C8 C11 130.1(4) . .
O13' C8 C11 96.7(10) . .
O13 C8 C11 110.8(4) . .
C8 O13 C9 108.7(4) . .
O13 C9 C10 104.7(4) . .
O13 C9 H9A 110.8 . .
C10 C9 H9A 110.8 . .
O13 C9 H9B 110.8 . .
C10 C9 H9B 110.8 . .
H9A C9 H9B 108.9 . .
C11 C10 C9 101.4(4) . .
C11 C10 H10A 111.5 . .
C9 C10 H10A 111.5 . .
C11 C10 H10B 111.5 . .
C9 C10 H10B 111.5 . .
H10A C10 H10B 109.3 . .
C8 O13' C9' 115.4(18) . .
O13' C9' H9'1 110.6 . .
O13' C9' H9'2 110.6 . .
H9'1 C9' H9'2 108.8 . .
C8 C11 C10 104.2(4) . .
C8 C11 H11A 110.9 . .
C10 C11 H11A 110.9 . .
C8 C11 H11B 110.9 . .
C10 C11 H11B 110.9 . .
H11A C11 H11B 108.9 . .
C12 O14 Li3 127.5(3) . .
O14 C12 O15 120.3(4) . .
O14 C12 C15 129.1(4) . .
O15 C12 C15 110.6(3) . .
C12 O15 C13 110.5(3) . .
O15 C13 C14 105.5(3) . .
O15 C13 H13A 110.6 . .
C14 C13 H13A 110.6 . .
O15 C13 H13B 110.6 . .
C14 C13 H13B 110.6 . .
H13A C13 H13B 108.8 . .
C15 C14 C13 102.8(3) . .
C15 C14 H14A 111.2 . .
C13 C14 H14A 111.2 . .
C15 C14 H14B 111.2 . .
C13 C14 H14B 111.2 . .
H14A C14 H14B 109.1 . .
C12 C15 C14 104.9(3) . .
C12 C15 H15A 110.8 . .
C14 C15 H15A 110.8 . .
C12 C15 H15B 110.8 . .
C14 C15 H15B 110.8 . .
H15A C15 H15B 108.9 . .

loop_
_geom_bond_atom_site_label_1
_geom_bond_atom_site_label_2
_geom_bond_distance
_geom_bond_site_symmetry_2
Li1 O10 1.905(7) .
Li1 O6 1.910(7) .
Li1 O8 1.912(7) .
Li1 O1 1.914(7) .
Li2 O12 1.897(6) .
Li2 O4 1.899(7) 3_567
Li2 O2 1.919(6) .
Li2 O3 1.919(6) 3_567
Li3 O9 1.901(7) 3_668
Li3 O14 1.902(6) .
Li3 O7 1.912(6) .
Li3 O5 1.943(7) .
S1 O2 1.432(3) .
S1 O3 1.437(2) .
S1 O1 1.438(3) .
S1 C1 1.816(4) .
O3 Li2 1.919(6) 3_567
C1 F2 1.316(5) .
C1 F3 1.319(5) .
C1 F1 1.329(4) .
S2 O5 1.430(3) .
S2 O4 1.431(3) .
S2 O6 1.436(3) .
S2 C2 1.826(4) .
O4 Li2 1.899(7) 3_567
C2 F4 1.314(5) .
C2 F6 1.320(5) .
C2 F5 1.321(5) .
S3 O8 1.417(3) .
S3 O9 1.424(3) .
S3 O7 1.431(3) .
S3 C3 1.829(4) .
O9 Li3 1.901(7) 3_668
C3 F7 1.312(5) .
C3 F9 1.316(5) .
C3 F8 1.323(5) .
O10 C4 1.210(5) .
C4 O11 1.321(5) .
C4 C7 1.490(6) .
O11 C5 1.461(5) .
C5 C6 1.508(6) .
C5 H5A 0.9900 .
C5 H5B 0.9900 .
C6 C7 1.505(6) .
C6 H6A 0.9900 .
C6 H6B 0.9900 .
C7 H7A 0.9900 .
C7 H7B 0.9900 .
O12 C8 1.208(5) .
C8 O13' 1.33(2) .
C8 O13 1.354(6) .
C8 C11 1.473(6) .
O13 C9 1.475(6) .
C9 C10 1.543(8) .
C9 H9A 0.9900 .
C9 H9B 0.9900 .
C10 C11 1.497(7) .
C10 H10A 0.9900 .
C10 H10B 0.9900 .
O13' C9' 1.47(3) .
C9' H9'1 0.9900 .
C9' H9'2 0.9900 .
C11 H11A 0.9900 .
C11 H11B 0.9900 .
O14 C12 1.214(5) .
C12 O15 1.327(4) .
C12 C15 1.479(6) .
O15 C13 1.455(5) .
C13 C14 1.515(6) .
C13 H13A 0.9900 .
C13 H13B 0.9900 .
C14 C15 1.502(6) .
C14 H14A 0.9900 .
C14 H14B 0.9900 .
C15 H15A 0.9900 .
C15 H15B 0.9900 .

loop_
_geom_torsion_atom_site_label_1
_geom_torsion_atom_site_label_2
_geom_torsion_atom_site_label_3
_geom_torsion_atom_site_label_4
_geom_torsion
_geom_torsion_site_symmetry_1
_geom_torsion_site_symmetry_4
O2 S1 O1 Li1 -131.5(4) . .
O3 S1 O1 Li1 3.9(4) . .
C1 S1 O1 Li1 116.1(4) . .
O10 Li1 O1 S1 149.8(3) . .
O6 Li1 O1 S1 31.4(6) . .
O8 Li1 O1 S1 -92.4(5) . .
O3 S1 O2 Li2 4.2(4) . .
O1 S1 O2 Li2 139.7(4) . .
C1 S1 O2 Li2 -107.7(4) . .
O12 Li2 O2 S1 -145.2(3) . .
O4 Li2 O2 S1 94.8(4) 3_567 .
O3 Li2 O2 S1 -27.8(6) 3_567 .
O2 S1 O3 Li2 64.1(7) . 3_567
O1 S1 O3 Li2 -70.5(7) . 3_567
C1 S1 O3 Li2 176.5(6) . 3_567
O2 S1 C1 F2 57.7(3) . .
O3 S1 C1 F2 -62.7(3) . .
O1 S1 C1 F2 176.6(3) . .
O2 S1 C1 F3 178.2(3) . .
O3 S1 C1 F3 57.9(3) . .
O1 S1 C1 F3 -62.8(3) . .
O2 S1 C1 F1 -62.3(3) . .
O3 S1 C1 F1 177.3(3) . .
O1 S1 C1 F1 56.6(3) . .
O5 S2 O4 Li2 74.5(4) . 3_567
O6 S2 O4 Li2 -61.9(5) . 3_567
C2 S2 O4 Li2 -172.6(4) . 3_567
O4 S2 O5 Li3 -150.4(4) . .
O6 S2 O5 Li3 -14.3(5) . .
C2 S2 O5 Li3 98.1(4) . .
O9 Li3 O5 S2 -62.6(5) 3_668 .
O14 Li3 O5 S2 175.7(3) . .
O7 Li3 O5 S2 62.2(5) . .
O5 S2 O6 Li1 -62.3(6) . .
O4 S2 O6 Li1 74.0(6) . .
C2 S2 O6 Li1 -175.6(5) . .
O10 Li1 O6 S2 173.0(4) . .
O8 Li1 O6 S2 53.1(7) . .
O1 Li1 O6 S2 -68.7(6) . .
O5 S2 C2 F4 59.6(3) . .
O4 S2 C2 F4 -60.6(3) . .
O6 S2 C2 F4 -179.6(3) . .
O5 S2 C2 F6 -60.9(4) . .
O4 S2 C2 F6 179.0(3) . .
O6 S2 C2 F6 59.9(3) . .
O5 S2 C2 F5 179.6(3) . .
O4 S2 C2 F5 59.5(4) . .
O6 S2 C2 F5 -59.6(4) . .
O8 S3 O7 Li3 64.4(5) . .
O9 S3 O7 Li3 -72.3(5) . .
C3 S3 O7 Li3 176.1(4) . .
O9 Li3 O7 S3 42.8(6) 3_668 .
O14 Li3 O7 S3 170.3(3) . .
O5 Li3 O7 S3 -79.3(5) . .
O9 S3 O8 Li1 87.8(6) . .
O7 S3 O8 Li1 -48.4(7) . .
C3 S3 O8 Li1 -160.1(6) . .
O10 Li1 O8 S3 -92.9(6) . .
O6 Li1 O8 S3 26.2(8) . .
O1 Li1 O8 S3 150.3(5) . .
O8 S3 O9 Li3 -64.9(6) . 3_668
O7 S3 O9 Li3 71.3(6) . 3_668
C3 S3 O9 Li3 -177.1(5) . 3_668
O8 S3 C3 F7 -60.7(3) . .
O9 S3 C3 F7 60.1(3) . .
O7 S3 C3 F7 179.7(3) . .
O8 S3 C3 F9 178.6(3) . .
O9 S3 C3 F9 -60.6(3) . .
O7 S3 C3 F9 59.0(3) . .
O8 S3 C3 F8 59.2(3) . .
O9 S3 C3 F8 -179.9(3) . .
O7 S3 C3 F8 -60.3(3) . .
O6 Li1 O10 C4 -37.8(6) . .
O8 Li1 O10 C4 83.8(6) . .
O1 Li1 O10 C4 -159.0(4) . .
Li1 O10 C4 O11 -162.2(4) . .
Li1 O10 C4 C7 16.1(8) . .
O10 C4 O11 C5 -179.7(4) . .
C7 C4 O11 C5 1.6(5) . .
C4 O11 C5 C6 -15.4(6) . .
O11 C5 C6 C7 22.0(5) . .
O10 C4 C7 C6 -165.8(5) . .
O11 C4 C7 C6 12.8(5) . .
C5 C6 C7 C4 -20.9(5) . .
O4 Li2 O12 C8 -74.0(6) 3_567 .
O2 Li2 O12 C8 166.5(4) . .
O3 Li2 O12 C8 45.7(6) 3_567 .
Li2 O12 C8 O13' 132(2) . .
Li2 O12 C8 O13 -177.3(5) . .
Li2 O12 C8 C11 -7.0(9) . .
O12 C8 O13 C9 175.7(4) . .
O13' C8 O13 C9 -73.6(13) . .
C11 C8 O13 C9 3.6(6) . .
C8 O13 C9 C10 16.3(6) . .
O13 C9 C10 C11 -28.8(6) . .
O12 C8 O13' C9' -168(2) . .
O13 C8 O13' C9' 95(3) . .
C11 C8 O13' C9' -18(3) . .
O12 C8 C11 C10 166.5(5) . .
O13' C8 C11 C10 19.6(16) . .
O13 C8 C11 C10 -22.6(6) . .
C9 C10 C11 C8 30.5(6) . .
O9 Li3 O14 C12 -64.2(6) 3_668 .
O7 Li3 O14 C12 170.3(4) . .
O5 Li3 O14 C12 51.8(5) . .
Li3 O14 C12 O15 -160.4(4) . .
Li3 O14 C12 C15 21.6(7) . .
O14 C12 O15 C13 -177.9(4) . .
C15 C12 O15 C13 0.5(5) . .
C12 O15 C13 C14 -15.2(5) . .
O15 C13 C14 C15 22.8(5) . .
O14 C12 C15 C14 -167.3(4) . .
O15 C12 C15 C14 14.5(5) . .
C13 C14 C15 C12 -22.3(5) . .
